data_7231965
loop_
_publ_author_name
'Stevenson, Erin L.'
'Lancaster, Robert W.'
'Buanz, Asma B. M.'
'Price, Louise S.'
'Tocher, Derek A.'
'Price, Sarah L.'

_publ_section_title
;
 The solid state forms of the sex hormone 17-\b-estradiol
;
_journal_issue 13
_journal_name_full CrystEngComm
_journal_page_first 2154
_journal_paper_doi 10.1039/C8CE01874J
_journal_volume 21
_journal_year 2019
_chemical_absolute_configuration ad
_chemical_formula_moiety '2(C18 H24 O2), C H4 O'
_chemical_formula_sum 'C37 H52 O5'
_chemical_formula_weight 576.78
_space_group_crystal_system triclinic
_space_group_IT_number 1
_space_group_name_Hall 'P 1'
_space_group_name_H-M_alt 'P 1'
_symmetry_space_group_name_Hall 'P 1'
_symmetry_space_group_name_H-M 'P 1'
_atom_sites_solution_hydrogens difmap
_atom_sites_solution_primary direct
_audit_creation_date 2017-03-06
_audit_creation_method
;
Olex2 1.2
(compiled Mar  2 2017 14:02:25 for OlexSys, GUI svn.r5324)
;
_audit_update_record
;
2018-10-25 deposited with the CCDC.
2018-12-07 downloaded from the CCDC.
;
_cell_angle_alpha 89.7413(17)
_cell_angle_beta 88.0129(17)
_cell_angle_gamma 70.786(2)
_cell_formula_units_Z 1
_cell_length_a 7.31144(16)
_cell_length_b 9.2985(2)
_cell_length_c 12.3778(2)
_cell_measurement_reflns_used 11196
_cell_measurement_temperature 150(1)
_cell_measurement_theta_max 73.4360
_cell_measurement_theta_min 5.0020
_cell_volume 794.14(3)
_computing_cell_refinement
'CrysAlisPro, Agilent Technologies, Version 1.171.37.35 (release 13-08-2014 CrysAlis171 .NET) (compiled Aug 13 2014,18:06:01)'
_computing_data_collection
'CrysAlisPro, Agilent Technologies, Version 1.171.37.35 (release 13-08-2014 CrysAlis171 .NET) (compiled Aug 13 2014,18:06:01)'
_computing_data_reduction
'CrysAlisPro, Agilent Technologies, Version 1.171.37.35 (release 13-08-2014 CrysAlis171 .NET) (compiled Aug 13 2014,18:06:01)'
_computing_molecular_graphics 'Olex2 (Dolomanov et al., 2009)'
_computing_publication_material 'Olex2 (Dolomanov et al., 2009)'
_computing_structure_refinement 'ShelXL (Sheldrick, 2015)'
_computing_structure_solution 'ShelXS (Sheldrick, 2008)'
_diffrn_ambient_environment N~2~
_diffrn_ambient_temperature 150(1)
_diffrn_detector 'CCD plate'
_diffrn_detector_area_resol_mean 5.2031
_diffrn_detector_type Atlas
_diffrn_measured_fraction_theta_full 0.993
_diffrn_measured_fraction_theta_max 0.972
_diffrn_measurement_details
;
#__ type_ start__ end____ width___ exp.time_
  1 omega  -39.00  -14.00   1.0000    1.0000
omega____ theta____ kappa____ phi______ frames
    -      -42.6216  -57.0000    0.0000 25

#__ type_ start__ end____ width___ exp.time_
  2 omega  -75.00  -44.00   1.0000    1.0000
omega____ theta____ kappa____ phi______ frames
    -      -42.6216  -57.0000    0.0000 31

#__ type_ start__ end____ width___ exp.time_
  3 omega -116.00  -78.00   1.0000    1.0000
omega____ theta____ kappa____ phi______ frames
    -      -42.6216  -57.0000    0.0000 38

#__ type_ start__ end____ width___ exp.time_
  4 omega  -44.00   28.00   1.0000    1.0000
omega____ theta____ kappa____ phi______ frames
    -      -42.6216   38.0000  -30.0000 72

#__ type_ start__ end____ width___ exp.time_
  5 omega    3.00   28.00   1.0000    1.0000
omega____ theta____ kappa____ phi______ frames
    -       38.0000   87.0000    1.5008 25

#__ type_ start__ end____ width___ exp.time_
  6 omega  -54.00  -18.00   1.0000    1.0000
omega____ theta____ kappa____ phi______ frames
    -      -42.6216  -38.0000  150.0000 36

#__ type_ start__ end____ width___ exp.time_
  7 omega  -49.00   32.00   1.0000    1.0000
omega____ theta____ kappa____ phi______ frames
    -      -42.6216   38.0000  150.0000 81

#__ type_ start__ end____ width___ exp.time_
  8 omega   18.00   46.00   1.0000    1.0000
omega____ theta____ kappa____ phi______ frames
    -       50.0000   79.0000   93.4037 28

#__ type_ start__ end____ width___ exp.time_
  9 omega   30.00   57.00   1.0000    1.0000
omega____ theta____ kappa____ phi______ frames
    -       62.0000   74.0000   50.3206 27

#__ type_ start__ end____ width___ exp.time_
 10 omega   37.00   77.00   1.0000    1.0000
omega____ theta____ kappa____ phi______ frames
    -       66.0000   77.0000   87.8740 40

#__ type_ start__ end____ width___ exp.time_
 11 omega   55.00   86.00   1.0000    1.0000
omega____ theta____ kappa____ phi______ frames
    -       86.0000   70.0000   55.8068 31

#__ type_ start__ end____ width___ exp.time_
 12 omega   78.00  178.00   1.0000    1.0000
omega____ theta____ kappa____ phi______ frames
    -      106.3614   61.0000   30.0000 100

#__ type_ start__ end____ width___ exp.time_
 13 omega  139.00  166.00   1.0000    1.0000
omega____ theta____ kappa____ phi______ frames
    -      106.3614   77.0000   60.0000 27

#__ type_ start__ end____ width___ exp.time_
 14 omega  147.00  178.00   1.0000    1.0000
omega____ theta____ kappa____ phi______ frames
    -      106.3614   77.0000  120.0000 31

#__ type_ start__ end____ width___ exp.time_
 15 omega  127.00  171.00   1.0000    1.0000
omega____ theta____ kappa____ phi______ frames
    -      106.3614   77.0000    0.0000 44

#__ type_ start__ end____ width___ exp.time_
 16 omega  116.00  142.00   1.0000    1.0000
omega____ theta____ kappa____ phi______ frames
    -      106.3614   77.0000  120.0000 26

#__ type_ start__ end____ width___ exp.time_
 17 omega  100.00  126.00   1.0000    1.0000
omega____ theta____ kappa____ phi______ frames
    -       62.0000   75.0000  153.7628 26

#__ type_ start__ end____ width___ exp.time_
 18 omega   74.00  169.00   1.0000    1.0000
omega____ theta____ kappa____ phi______ frames
    -      106.3614   77.0000  150.0000 95

#__ type_ start__ end____ width___ exp.time_
 19 omega  102.00  133.00   1.0000    1.0000
omega____ theta____ kappa____ phi______ frames
    -       58.0000   76.0000    8.1678 31

#__ type_ start__ end____ width___ exp.time_
 20 omega  110.00  164.00   1.0000    1.0000
omega____ theta____ kappa____ phi______ frames
    -       90.0000   75.0000  -52.7558 54

#__ type_ start__ end____ width___ exp.time_
 21 omega  129.00  176.00   1.0000    1.0000
omega____ theta____ kappa____ phi______ frames
    -      106.3614   77.0000 -120.0000 47

#__ type_ start__ end____ width___ exp.time_
 22 omega  122.00  177.00   1.0000    1.0000
omega____ theta____ kappa____ phi______ frames
    -      106.3614   77.0000 -150.0000 55

#__ type_ start__ end____ width___ exp.time_
 23 omega   97.00  150.00   1.0000    1.0000
omega____ theta____ kappa____ phi______ frames
    -       82.0000   73.0000 -157.3639 53

#__ type_ start__ end____ width___ exp.time_
 24 omega   78.00  170.00   1.0000    1.0000
omega____ theta____ kappa____ phi______ frames
    -      106.3614   77.0000 -180.0000 92

#__ type_ start__ end____ width___ exp.time_
 25 omega   79.00  111.00   1.0000    1.0000
omega____ theta____ kappa____ phi______ frames
    -      106.3614   61.0000 -120.0000 32

#__ type_ start__ end____ width___ exp.time_
 26 omega   79.00  109.00   1.0000    1.0000
omega____ theta____ kappa____ phi______ frames
    -      106.3614   77.0000  -60.0000 30

#__ type_ start__ end____ width___ exp.time_
 27 omega   74.00  123.00   1.0000    1.0000
omega____ theta____ kappa____ phi______ frames
    -      106.3614   77.0000 -120.0000 49

#__ type_ start__ end____ width___ exp.time_
 28 omega   74.00  100.00   1.0000    1.0000
omega____ theta____ kappa____ phi______ frames
    -      106.3614   77.0000 -150.0000 26

#__ type_ start__ end____ width___ exp.time_
 29 omega   74.00  148.00   1.0000    1.0000
omega____ theta____ kappa____ phi______ frames
    -      106.3614   77.0000  -90.0000 74

#__ type_ start__ end____ width___ exp.time_
 30 omega   74.00  131.00   1.0000    1.0000
omega____ theta____ kappa____ phi______ frames
    -      106.3614   77.0000   60.0000 57

#__ type_ start__ end____ width___ exp.time_
 31 omega   78.00  111.00   1.0000    1.0000
omega____ theta____ kappa____ phi______ frames
    -      106.3614   61.0000  150.0000 33

#__ type_ start__ end____ width___ exp.time_
 32 omega   74.00  101.00   1.0000    1.0000
omega____ theta____ kappa____ phi______ frames
    -      106.3614   77.0000  120.0000 27

#__ type_ start__ end____ width___ exp.time_
 33 omega   75.00  171.00   1.0000    1.0000
omega____ theta____ kappa____ phi______ frames
    -      106.3614   77.0000   90.0000 96

#__ type_ start__ end____ width___ exp.time_
 34 omega   74.00  100.00   1.0000    1.0000
omega____ theta____ kappa____ phi______ frames
    -      106.3614   77.0000    0.0000 26

#__ type_ start__ end____ width___ exp.time_
 35 omega   74.00  157.00   1.0000    1.0000
omega____ theta____ kappa____ phi______ frames
    -      106.3614   77.0000  -30.0000 83

#__ type_ start__ end____ width___ exp.time_
 36 omega   59.00   87.00   1.0000    1.0000
omega____ theta____ kappa____ phi______ frames
    -       90.0000   75.0000  -52.7558 28

#__ type_ start__ end____ width___ exp.time_
 37 omega   44.00   85.00   1.0000    1.0000
omega____ theta____ kappa____ phi______ frames
    -       74.0000   77.0000  -36.3378 41

#__ type_ start__ end____ width___ exp.time_
 38 omega   39.00   66.00   1.0000    1.0000
omega____ theta____ kappa____ phi______ frames
    -       70.0000   74.0000  -48.7086 27

#__ type_ start__ end____ width___ exp.time_
 39 omega   35.00   64.00   1.0000    1.0000
omega____ theta____ kappa____ phi______ frames
    -       66.0000   75.0000  -87.9210 29

#__ type_ start__ end____ width___ exp.time_
 40 omega   31.00   59.00   1.0000    1.0000
omega____ theta____ kappa____ phi______ frames
    -       62.0000   75.0000 -148.5435 28

#__ type_ start__ end____ width___ exp.time_
 41 omega   54.00   83.00   1.0000    1.0000
omega____ theta____ kappa____ phi______ frames
    -       82.0000   73.0000 -157.3639 29

#__ type_ start__ end____ width___ exp.time_
 42 omega   22.00   47.00   1.0000    1.0000
omega____ theta____ kappa____ phi______ frames
    -       54.0000   79.0000 -112.8352 25

#__ type_ start__ end____ width___ exp.time_
 43 omega   15.00   40.00   1.0000    1.0000
omega____ theta____ kappa____ phi______ frames
    -       42.6216   57.0000 -150.0000 25

#__ type_ start__ end____ width___ exp.time_
 44 omega    3.00   28.00   1.0000    1.0000
omega____ theta____ kappa____ phi______ frames
    -       38.0000   84.0000 -110.6055 25

#__ type_ start__ end____ width___ exp.time_
 45 omega   16.00   41.00   1.0000    1.0000
omega____ theta____ kappa____ phi______ frames
    -       50.0000   81.0000  -28.7088 25

#__ type_ start__ end____ width___ exp.time_
 46 omega   26.00   70.00   1.0000    1.0000
omega____ theta____ kappa____ phi______ frames
    -       58.0000   76.0000    8.1678 44

#__ type_ start__ end____ width___ exp.time_
 47 omega   31.00   57.00   1.0000    1.0000
omega____ theta____ kappa____ phi______ frames
    -       62.0000   75.0000  153.7628 26

#__ type_ start__ end____ width___ exp.time_
 48 omega   37.00   65.00   1.0000    1.0000
omega____ theta____ kappa____ phi______ frames
    -       70.0000   77.0000  160.4528 28

#__ type_ start__ end____ width___ exp.time_
 49 omega   20.00   45.00   1.0000    1.0000
omega____ theta____ kappa____ phi______ frames
    -       54.0000   81.0000  178.4157 25

#__ type_ start__ end____ width___ exp.time_
 50 omega   49.00  137.00   1.0000    1.0000
omega____ theta____ kappa____ phi______ frames
    -      106.3614  -77.0000  -60.0000 88

#__ type_ start__ end____ width___ exp.time_
 51 omega   93.00  119.00   1.0000    1.0000
omega____ theta____ kappa____ phi______ frames
    -      106.3614 -125.0000   60.0000 26

#__ type_ start__ end____ width___ exp.time_
 52 omega   39.00   98.00   1.0000    1.0000
omega____ theta____ kappa____ phi______ frames
    -       42.6216 -124.0000  -26.0000 59

#__ type_ start__ end____ width___ exp.time_
 53 omega   36.00  119.00   1.0000    1.0000
omega____ theta____ kappa____ phi______ frames
    -      106.3614 -125.0000 -180.0000 83

#__ type_ start__ end____ width___ exp.time_
 54 omega   30.00  122.00   1.0000    1.0000
omega____ theta____ kappa____ phi______ frames
    -      106.3614  -77.0000 -180.0000 92

#__ type_ start__ end____ width___ exp.time_
 55 omega -108.00  -59.00   1.0000    1.0000
omega____ theta____ kappa____ phi______ frames
    -      -42.6216  -38.0000  150.0000 49
;
_diffrn_measurement_device 'four-circle diffractometer'
_diffrn_measurement_device_type 'SuperNova, Dual, Cu at zero, Atlas'
_diffrn_measurement_method '\w scans'
_diffrn_orient_matrix_UB_11 0.0142673000
_diffrn_orient_matrix_UB_12 -0.0434699000
_diffrn_orient_matrix_UB_13 -0.1207034000
_diffrn_orient_matrix_UB_21 0.0567311000
_diffrn_orient_matrix_UB_22 0.1414884000
_diffrn_orient_matrix_UB_23 -0.0286337000
_diffrn_orient_matrix_UB_31 0.2154742000
_diffrn_orient_matrix_UB_32 -0.0942154000
_diffrn_orient_matrix_UB_33 0.0109955000
_diffrn_radiation_monochromator mirror
_diffrn_radiation_probe x-ray
_diffrn_radiation_type CuK\a
_diffrn_radiation_wavelength 1.54184
_diffrn_reflns_av_R_equivalents 0.0146
_diffrn_reflns_av_unetI/netI 0.0119
_diffrn_reflns_Laue_measured_fraction_full 0.993
_diffrn_reflns_Laue_measured_fraction_max 0.972
_diffrn_reflns_limit_h_max 8
_diffrn_reflns_limit_h_min -8
_diffrn_reflns_limit_k_max 11
_diffrn_reflns_limit_k_min -11
_diffrn_reflns_limit_l_max 15
_diffrn_reflns_limit_l_min -15
_diffrn_reflns_number 11899
_diffrn_reflns_point_group_measured_fraction_full 0.932
_diffrn_reflns_point_group_measured_fraction_max 0.900
_diffrn_reflns_theta_full 67.684
_diffrn_reflns_theta_max 73.595
_diffrn_reflns_theta_min 5.037
_diffrn_source microscource
_diffrn_source_type 'SuperNova (Cu) X-ray Source'
_exptl_absorpt_coefficient_mu 0.615
_exptl_absorpt_correction_T_max 1.00000
_exptl_absorpt_correction_T_min 0.80033
_exptl_absorpt_correction_type multi-scan
_exptl_absorpt_process_details
'CrysAlisPro, Agilent Technologies, Version 1.171.37.35 (release 13-08-2014 CrysAlis171 .NET) (compiled Aug 13 2014,18:06:01) Empirical absorption correction using spherical harmonics, implemented in SCALE3 ABSPACK scaling algorithm.'
_exptl_crystal_colour 'clear colourless'
_exptl_crystal_colour_lustre clear
_exptl_crystal_colour_primary colourless
_exptl_crystal_density_diffrn 1.206
_exptl_crystal_F_000 314
_exptl_crystal_recrystallization_method 'Crystalised from methanol'
_exptl_crystal_size_max 0.4
_exptl_crystal_size_mid 0.3
_exptl_crystal_size_min 0.3
_refine_diff_density_max 0.195
_refine_diff_density_min -0.116
_refine_diff_density_rms 0.027
_refine_ls_abs_structure_details
;
 Flack x determined using 2620 quotients [(I+)-(I-)]/[(I+)+(I-)]
 (Parsons, Flack and Wagner, Acta Cryst. B69 (2013) 249-259).
;
_refine_ls_abs_structure_Flack 0.08(4)
_refine_ls_extinction_method none
_refine_ls_goodness_of_fit_ref 1.051
_refine_ls_hydrogen_treatment refall
_refine_ls_matrix_type full
_refine_ls_number_parameters 587
_refine_ls_number_reflns 5763
_refine_ls_number_restraints 3
_refine_ls_restrained_S_all 1.051
_refine_ls_R_factor_all 0.0254
_refine_ls_R_factor_gt 0.0254
_refine_ls_shift/su_max 0.000
_refine_ls_shift/su_mean 0.000
_refine_ls_structure_factor_coef Fsqd
_refine_ls_weighting_details 'w=1/[\s^2^(Fo^2^)+(0.0610P)^2^+0.0240P] where P=(Fo^2^+2Fc^2^)/3'
_refine_ls_weighting_scheme calc
_refine_ls_wR_factor_gt 0.0739
_refine_ls_wR_factor_ref 0.0739
_reflns_Friedel_coverage 0.851
_reflns_Friedel_fraction_full 0.872
_reflns_Friedel_fraction_max 0.827
_reflns_number_gt 5747
_reflns_number_total 5763
_reflns_threshold_expression 'I > 2\s(I)'
_cod_data_source_file c8ce01874j2.cif
_cod_data_source_block xstr0662
_cod_depositor_comments 'Adding full bibliography for 7231965--7231969.cif.'
_cod_database_code 7231965
_shelx_shelxl_version_number 2016/6
_chemical_oxdiff_formula 'C18 H24 O2'
_chemical_oxdiff_usercomment 'Estradiol methanol solvate'
_shelx_space_group_comment
;
The symmetry employed for this shelxl refinement is uniquely defined
by the following loop, which should always be used as a source of
symmetry information in preference to the above space-group names.
They are only intended as comments.
;
_reflns_odcompleteness_completeness 99.29
_reflns_odcompleteness_iscentric 1
_reflns_odcompleteness_theta 66.49
_olex2_refinement_description
;
;
_olex2_date_sample_data_collection 2016-10-25
_olex2_submission_original_sample_id XSTR0662
_olex2_submission_special_instructions 'No special instructions were received'

loop_
_space_group_symop_operation_xyz
'x, y, z'

loop_
_atom_site_label
_atom_site_type_symbol
_atom_site_fract_x
_atom_site_fract_y
_atom_site_fract_z
_atom_site_U_iso_or_equiv
_atom_site_adp_type
_atom_site_occupancy
_atom_site_site_symmetry_order
_atom_site_calc_flag
O1 O -0.59972(18) -0.36739(13) -0.13887(8) 0.0286(3) Uani 1 1 d
O2 O -0.57270(18) -0.63167(13) -1.01057(9) 0.0303(3) Uani 1 1 d
O5 O -0.9615(2) -0.28713(16) -0.05940(12) 0.0414(3) Uani 1 1 d
C1 C -0.7460(2) -0.42984(18) -0.41091(12) 0.0249(3) Uani 1 1 d
C2 C -0.7629(2) -0.38496(18) -0.30291(13) 0.0261(3) Uani 1 1 d
C3 C -0.5957(2) -0.40253(17) -0.24687(12) 0.0233(3) Uani 1 1 d
C4 C -0.4168(2) -0.45708(17) -0.30042(12) 0.0236(3) Uani 1 1 d
C5 C -0.4003(2) -0.49866(16) -0.40960(12) 0.0211(3) Uani 1 1 d
C6 C -0.2018(2) -0.54874(19) -0.46505(12) 0.0271(3) Uani 1 1 d
C7 C -0.1910(2) -0.63794(19) -0.56945(13) 0.0269(3) Uani 1 1 d
C8 C -0.3605(2) -0.55698(16) -0.63966(12) 0.0209(3) Uani 1 1 d
C9 C -0.5515(2) -0.55243(17) -0.58053(11) 0.0208(3) Uani 1 1 d
C10 C -0.5677(2) -0.48872(16) -0.46605(11) 0.0202(3) Uani 1 1 d
C11 C -0.7280(2) -0.47473(19) -0.64931(12) 0.0261(3) Uani 1 1 d
C12 C -0.7097(2) -0.55137(19) -0.76104(12) 0.0267(3) Uani 1 1 d
C13 C -0.5207(2) -0.55847(16) -0.82047(11) 0.0220(3) Uani 1 1 d
C14 C -0.3501(2) -0.63739(17) -0.74779(12) 0.0234(3) Uani 1 1 d
C15 C -0.1700(3) -0.6669(2) -0.82380(14) 0.0346(4) Uani 1 1 d
C16 C -0.2430(3) -0.6990(2) -0.93479(14) 0.0339(4) Uani 1 1 d
C17 C -0.4606(2) -0.67123(17) -0.91575(12) 0.0253(3) Uani 1 1 d
C18 C -0.5281(3) -0.39858(18) -0.85639(13) 0.0291(3) Uani 1 1 d
C37 C -1.0390(3) -0.4085(3) -0.05391(18) 0.0437(4) Uani 1 1 d
H1A H -0.864(3) -0.416(2) -0.4453(16) 0.025(5) Uiso 1 1 d
H2A H -0.882(4) -0.347(3) -0.265(2) 0.038(6) Uiso 1 1 d
H4 H -0.299(3) -0.467(3) -0.2612(18) 0.031(5) Uiso 1 1 d
H6A H -0.173(3) -0.450(2) -0.4842(16) 0.023(4) Uiso 1 1 d
H6B H -0.103(4) -0.606(3) -0.4140(19) 0.036(5) Uiso 1 1 d
H7A H -0.199(3) -0.741(2) -0.5531(17) 0.027(5) Uiso 1 1 d
H7B H -0.067(3) -0.652(3) -0.6061(18) 0.033(5) Uiso 1 1 d
H8 H -0.362(3) -0.451(2) -0.6501(15) 0.019(4) Uiso 1 1 d
H9 H -0.544(3) -0.660(2) -0.5740(16) 0.021(4) Uiso 1 1 d
H11A H -0.849(3) -0.478(2) -0.6103(16) 0.024(5) Uiso 1 1 d
H11B H -0.740(3) -0.362(2) -0.6577(16) 0.024(4) Uiso 1 1 d
H12A H -0.819(3) -0.492(2) -0.8053(17) 0.025(5) Uiso 1 1 d
H12B H -0.709(3) -0.662(3) -0.7522(19) 0.036(5) Uiso 1 1 d
H14 H -0.362(3) -0.737(2) -0.7296(15) 0.019(4) Uiso 1 1 d
H15A H -0.127(4) -0.567(3) -0.826(2) 0.046(6) Uiso 1 1 d
H15B H -0.072(4) -0.753(3) -0.797(2) 0.054(7) Uiso 1 1 d
H16A H -0.173(4) -0.805(3) -0.963(2) 0.047(6) Uiso 1 1 d
H16B H -0.224(4) -0.623(3) -0.993(2) 0.052(7) Uiso 1 1 d
H17 H -0.483(3) -0.770(3) -0.8936(19) 0.036(6) Uiso 1 1 d
H18A H -0.548(3) -0.325(3) -0.794(2) 0.038(6) Uiso 1 1 d
H18B H -0.635(3) -0.358(3) -0.9067(19) 0.036(5) Uiso 1 1 d
H18C H -0.414(4) -0.397(3) -0.900(2) 0.054(7) Uiso 1 1 d
H1 H -0.722(4) -0.332(3) -0.116(2) 0.039(6) Uiso 1 1 d
H2 H -0.552(4) -0.559(3) -1.040(2) 0.051(7) Uiso 1 1 d
H37A H -1.171(6) -0.371(4) -0.070(3) 0.074(9) Uiso 1 1 d
H37B H -0.972(6) -0.487(5) -0.105(3) 0.090(11) Uiso 1 1 d
H37C H -1.034(6) -0.452(4) 0.020(3) 0.085(11) Uiso 1 1 d
H5 H -1.023(5) -0.219(4) -0.019(3) 0.070(9) Uiso 1 1 d
O3 O -0.2363(2) -1.08364(15) -0.93294(10) 0.0340(3) Uani 1 1 d
O4 O -0.5223(2) -0.93286(14) -0.05501(9) 0.0325(3) Uani 1 1 d
C19 C -0.1793(2) -1.1353(2) -0.64337(13) 0.0306(3) Uani 1 1 d
C20 C -0.1350(3) -1.1355(2) -0.75332(14) 0.0331(4) Uani 1 1 d
C21 C -0.2834(2) -1.08419(17) -0.82479(12) 0.0263(3) Uani 1 1 d
C22 C -0.4746(2) -1.03521(17) -0.78586(12) 0.0242(3) Uani 1 1 d
C23 C -0.5193(2) -1.03489(16) -0.67522(12) 0.0215(3) Uani 1 1 d
C24 C -0.7307(2) -0.9759(2) -0.63840(12) 0.0275(3) Uani 1 1 d
C25 C -0.7665(2) -1.01248(19) -0.52116(12) 0.0262(3) Uani 1 1 d
C26 C -0.6185(2) -0.97950(16) -0.44943(12) 0.0203(3) Uani 1 1 d
C27 C -0.4156(2) -1.09062(16) -0.48032(12) 0.0219(3) Uani 1 1 d
C28 C -0.3697(2) -1.08522(16) -0.60125(11) 0.0221(3) Uani 1 1 d
C29 C -0.2592(2) -1.0702(2) -0.40773(12) 0.0294(3) Uani 1 1 d
C30 C -0.3110(2) -1.07850(19) -0.28693(12) 0.0271(3) Uani 1 1 d
C31 C -0.5105(2) -0.96471(16) -0.25694(11) 0.0218(3) Uani 1 1 d
C32 C -0.6597(2) -0.99611(17) -0.32963(11) 0.0228(3) Uani 1 1 d
C33 C -0.8559(3) -0.9007(2) -0.27798(14) 0.0380(4) Uani 1 1 d
C34 C -0.8182(3) -0.9119(2) -0.15533(14) 0.0377(4) Uani 1 1 d
C35 C -0.5972(2) -0.98747(17) -0.14578(12) 0.0262(3) Uani 1 1 d
C36 C -0.5057(3) -0.80148(19) -0.26539(13) 0.0340(4) Uani 1 1 d
H19 H -0.066(3) -1.172(3) -0.5930(18) 0.032(5) Uiso 1 1 d
H20 H 0.001(4) -1.172(3) -0.780(2) 0.042(6) Uiso 1 1 d
H22 H -0.578(3) -1.002(2) -0.8348(17) 0.023(4) Uiso 1 1 d
H24A H -0.778(3) -0.865(3) -0.6482(18) 0.034(5) Uiso 1 1 d
H24B H -0.801(4) -1.020(3) -0.689(2) 0.041(6) Uiso 1 1 d
H25A H -0.745(3) -1.124(3) -0.5141(18) 0.031(5) Uiso 1 1 d
H25B H -0.900(4) -0.957(3) -0.4976(19) 0.036(6) Uiso 1 1 d
H26 H -0.625(3) -0.877(2) -0.4643(16) 0.020(4) Uiso 1 1 d
H27 H -0.425(3) -1.193(2) -0.4653(16) 0.023(4) Uiso 1 1 d
H29A H -0.130(4) -1.152(3) -0.420(2) 0.055(7) Uiso 1 1 d
H29B H -0.241(3) -0.972(3) -0.4237(18) 0.034(5) Uiso 1 1 d
H30A H -0.210(3) -1.068(3) -0.2406(19) 0.036(5) Uiso 1 1 d
H30B H -0.310(3) -1.183(3) -0.2700(17) 0.028(5) Uiso 1 1 d
H32 H -0.641(3) -1.104(2) -0.3187(16) 0.024(5) Uiso 1 1 d
H33A H -0.893(4) -0.788(3) -0.301(2) 0.053(7) Uiso 1 1 d
H33B H -0.962(4) -0.939(3) -0.298(2) 0.053(7) Uiso 1 1 d
H34A H -0.890(4) -0.979(3) -0.117(2) 0.055(7) Uiso 1 1 d
H34B H -0.863(4) -0.806(4) -0.120(3) 0.061(8) Uiso 1 1 d
H35 H -0.567(3) -1.096(3) -0.1313(19) 0.032(5) Uiso 1 1 d
H36A H -0.475(4) -0.777(3) -0.336(2) 0.046(6) Uiso 1 1 d
H36B H -0.407(4) -0.791(3) -0.217(2) 0.044(6) Uiso 1 1 d
H36C H -0.628(4) -0.731(3) -0.241(2) 0.054(7) Uiso 1 1 d
H3 H -0.323(4) -1.040(3) -0.968(2) 0.036(6) Uiso 1 1 d
H4A H -0.542(3) -0.842(3) -0.0587(19) 0.034(5) Uiso 1 1 d

loop_
_atom_site_aniso_label
_atom_site_aniso_U_11
_atom_site_aniso_U_22
_atom_site_aniso_U_33
_atom_site_aniso_U_23
_atom_site_aniso_U_13
_atom_site_aniso_U_12
O1 0.0363(7) 0.0301(6) 0.0203(5) -0.0012(4) -0.0006(4) -0.0122(5)
O2 0.0439(7) 0.0279(6) 0.0204(5) 0.0002(4) -0.0057(4) -0.0132(5)
O5 0.0400(7) 0.0376(7) 0.0439(7) -0.0113(6) 0.0179(6) -0.0109(6)
C1 0.0217(8) 0.0298(7) 0.0235(7) 0.0015(6) -0.0024(6) -0.0088(6)
C2 0.0260(8) 0.0280(7) 0.0240(7) 0.0013(6) 0.0031(6) -0.0088(6)
C3 0.0316(8) 0.0192(6) 0.0203(6) 0.0015(5) -0.0005(5) -0.0099(6)
C4 0.0266(8) 0.0220(7) 0.0240(7) 0.0026(5) -0.0058(6) -0.0100(6)
C5 0.0207(7) 0.0199(6) 0.0226(6) 0.0022(5) -0.0027(5) -0.0063(5)
C6 0.0173(7) 0.0346(8) 0.0271(7) -0.0010(6) -0.0058(6) -0.0048(6)
C7 0.0176(7) 0.0307(8) 0.0281(7) -0.0020(6) -0.0020(6) -0.0020(6)
C8 0.0172(7) 0.0227(7) 0.0218(6) -0.0009(5) -0.0006(5) -0.0051(5)
C9 0.0198(7) 0.0230(7) 0.0199(6) 0.0003(5) -0.0010(5) -0.0076(5)
C10 0.0216(7) 0.0199(6) 0.0197(6) 0.0034(5) -0.0021(5) -0.0076(5)
C11 0.0182(7) 0.0379(8) 0.0205(6) -0.0031(6) -0.0006(5) -0.0068(6)
C12 0.0246(8) 0.0361(9) 0.0213(7) -0.0022(6) -0.0033(6) -0.0122(7)
C13 0.0269(8) 0.0215(7) 0.0184(6) -0.0024(5) -0.0001(5) -0.0091(6)
C14 0.0219(7) 0.0246(7) 0.0231(7) -0.0018(6) 0.0005(5) -0.0068(6)
C15 0.0272(9) 0.0449(10) 0.0285(8) -0.0076(7) 0.0044(6) -0.0079(8)
C16 0.0354(9) 0.0385(9) 0.0267(7) -0.0083(7) 0.0062(6) -0.0112(7)
C17 0.0335(8) 0.0231(7) 0.0193(6) -0.0020(5) -0.0006(6) -0.0092(6)
C18 0.0423(9) 0.0227(7) 0.0236(7) 0.0002(6) -0.0020(6) -0.0124(7)
C37 0.0431(12) 0.0481(11) 0.0423(10) 0.0008(9) 0.0058(8) -0.0191(9)
O3 0.0314(7) 0.0415(7) 0.0215(5) -0.0043(5) 0.0024(5) -0.0019(5)
O4 0.0507(7) 0.0263(6) 0.0210(5) 0.0000(4) -0.0072(4) -0.0126(5)
C19 0.0220(8) 0.0367(9) 0.0264(7) -0.0009(6) -0.0041(6) -0.0005(7)
C20 0.0251(8) 0.0392(9) 0.0283(8) -0.0054(6) 0.0013(6) -0.0016(7)
C21 0.0296(8) 0.0241(7) 0.0228(7) -0.0046(5) 0.0012(6) -0.0055(6)
C22 0.0263(8) 0.0226(7) 0.0223(7) -0.0010(5) -0.0045(6) -0.0060(6)
C23 0.0220(8) 0.0185(6) 0.0233(6) -0.0003(5) -0.0037(5) -0.0055(6)
C24 0.0195(7) 0.0396(9) 0.0226(7) 0.0035(6) -0.0046(5) -0.0082(7)
C25 0.0206(8) 0.0373(9) 0.0224(7) 0.0038(6) -0.0040(5) -0.0115(7)
C26 0.0202(7) 0.0196(7) 0.0201(6) 0.0014(5) -0.0028(5) -0.0050(5)
C27 0.0200(8) 0.0224(7) 0.0216(7) 0.0002(5) -0.0039(5) -0.0042(6)
C28 0.0213(8) 0.0216(7) 0.0212(7) -0.0021(5) -0.0022(5) -0.0039(6)
C29 0.0221(8) 0.0442(9) 0.0208(7) -0.0002(6) -0.0041(5) -0.0089(7)
C30 0.0240(8) 0.0346(8) 0.0219(7) 0.0009(6) -0.0073(6) -0.0077(6)
C31 0.0285(8) 0.0190(6) 0.0191(6) 0.0012(5) -0.0039(6) -0.0092(6)
C32 0.0227(8) 0.0254(7) 0.0210(7) 0.0014(5) -0.0015(5) -0.0088(6)
C33 0.0259(9) 0.0585(12) 0.0242(7) 0.0001(7) 0.0017(6) -0.0070(8)
C34 0.0351(9) 0.0515(11) 0.0237(8) -0.0017(7) 0.0027(6) -0.0108(8)
C35 0.0349(9) 0.0244(7) 0.0203(7) 0.0015(5) -0.0028(6) -0.0109(6)
C36 0.0562(12) 0.0255(8) 0.0264(7) 0.0036(6) -0.0047(7) -0.0214(8)

loop_
_atom_type_symbol
_atom_type_description
_atom_type_scat_dispersion_real
_atom_type_scat_dispersion_imag
_atom_type_scat_source
C C 0.0181 0.0091 'International Tables Vol C Tables 4.2.6.8 and 6.1.1.4'
H H 0.0000 0.0000 'International Tables Vol C Tables 4.2.6.8 and 6.1.1.4'
O O 0.0492 0.0322 'International Tables Vol C Tables 4.2.6.8 and 6.1.1.4'

loop_
_geom_angle_atom_site_label_1
_geom_angle_atom_site_label_2
_geom_angle_atom_site_label_3
_geom_angle
C2 C1 C10 122.54(14)
C3 C2 C1 119.01(14)
O1 C3 C2 122.55(14)
O1 C3 C4 117.83(14)
C4 C3 C2 119.62(13)
C3 C4 C5 121.28(14)
C4 C5 C6 118.67(13)
C4 C5 C10 119.73(14)
C10 C5 C6 121.56(13)
C5 C6 C7 113.50(13)
C8 C7 C6 110.46(13)
C7 C8 C9 109.33(12)
C7 C8 C14 112.41(12)
C14 C8 C9 107.58(12)
C10 C9 C8 112.11(11)
C10 C9 C11 114.23(12)
C11 C9 C8 111.50(12)
C1 C10 C5 117.70(13)
C1 C10 C9 121.52(13)
C5 C10 C9 120.60(13)
C9 C11 C12 111.81(13)
C13 C12 C11 111.36(12)
C12 C13 C14 108.96(12)
C12 C13 C17 115.15(12)
C12 C13 C18 110.18(13)
C17 C13 C14 97.71(12)
C18 C13 C14 113.65(12)
C18 C13 C17 110.77(12)
C8 C14 C13 113.60(12)
C8 C14 C15 120.06(13)
C15 C14 C13 103.89(12)
C14 C15 C16 103.23(14)
C17 C16 C15 105.26(13)
O2 C17 C13 116.88(13)
O2 C17 C16 114.67(13)
C13 C17 C16 104.65(13)
C20 C19 C28 122.49(15)
C21 C20 C19 119.41(16)
O3 C21 C20 118.42(15)
O3 C21 C22 121.93(14)
C20 C21 C22 119.65(14)
C21 C22 C23 120.96(14)
C22 C23 C24 118.06(13)
C22 C23 C28 120.10(14)
C28 C23 C24 121.83(13)
C23 C24 C25 113.71(13)
C24 C25 C26 110.07(12)
C25 C26 C27 108.76(12)
C32 C26 C25 112.90(12)
C32 C26 C27 108.80(11)
C28 C27 C26 111.31(11)
C28 C27 C29 114.19(12)
C29 C27 C26 111.99(12)
C19 C28 C23 117.38(14)
C19 C28 C27 121.67(13)
C23 C28 C27 120.90(13)
C30 C29 C27 112.16(13)
C31 C30 C29 111.40(12)
C30 C31 C32 108.24(11)
C30 C31 C35 115.75(12)
C30 C31 C36 110.17(14)
C35 C31 C32 99.25(11)
C36 C31 C32 113.47(12)
C36 C31 C35 109.66(12)
C26 C32 C31 113.26(12)
C26 C32 C33 119.61(13)
C33 C32 C31 103.87(12)
C32 C33 C34 103.33(14)
C35 C34 C33 106.04(14)
O4 C35 C31 115.58(13)
O4 C35 C34 113.06(14)
C31 C35 C34 104.86(12)

loop_
_geom_bond_atom_site_label_1
_geom_bond_atom_site_label_2
_geom_bond_distance
O1 C3 1.3747(17)
O2 C17 1.4316(19)
O5 C37 1.420(2)
C1 C2 1.391(2)
C1 C10 1.392(2)
C2 C3 1.388(2)
C3 C4 1.383(2)
C4 C5 1.397(2)
C5 C6 1.511(2)
C5 C10 1.407(2)
C6 C7 1.524(2)
C7 C8 1.521(2)
C8 C9 1.5418(19)
C8 C14 1.5233(19)
C9 C10 1.5240(19)
C9 C11 1.539(2)
C11 C12 1.540(2)
C12 C13 1.525(2)
C13 C14 1.541(2)
C13 C17 1.5347(19)
C13 C18 1.534(2)
C14 C15 1.540(2)
C15 C16 1.556(2)
C16 C17 1.535(2)
O3 C21 1.3711(18)
O4 C35 1.4319(18)
C19 C20 1.388(2)
C19 C28 1.397(2)
C20 C21 1.382(2)
C21 C22 1.389(2)
C22 C23 1.397(2)
C23 C24 1.514(2)
C23 C28 1.408(2)
C24 C25 1.523(2)
C25 C26 1.5302(19)
C26 C27 1.539(2)
C26 C32 1.5202(18)
C27 C28 1.5268(19)
C27 C29 1.538(2)
C29 C30 1.537(2)
C30 C31 1.528(2)
C31 C32 1.5383(19)
C31 C35 1.5381(19)
C31 C36 1.5327(19)
C32 C33 1.535(2)
C33 C34 1.549(2)
C34 C35 1.544(3)
